data_4503319
loop_
_publ_author_name
'Li, Shun-Li'
'Lan, Ya-Qian'
'Ma, Jian-Fang'
'Fu, Yao-Mei'
'Yang, Jin'
'Ping, Guang-Ju'
'Liu, Jie'
'Su, Zhong-Min'

_publ_section_title
;
 Structures and Luminescent Properties of a Series of Zinc(II) and
 Cadmium(II) 4,4&#x2032;-Oxydiphthalate Coordination Polymers with Various
 Ligands Based on Bis(pyridyl imidazole) under Hydrothermal Conditions
;
_journal_issue 5
_journal_name_full 'Crystal Growth &amp; Design'
_journal_page_first 1610
_journal_paper_doi 10.1021/cg700994p
_journal_volume 8
_journal_year 2008
_chemical_formula_moiety 'C40 H26 N6 O10 Zn2, 6(H2O)'
_chemical_formula_sum 'C40 H38 N6 O16 Zn2'
_chemical_formula_weight 989.50
_chemical_name_systematic
;
 ?
;
_space_group_IT_number 2
_symmetry_cell_setting triclinic
_symmetry_space_group_name_Hall '-P 1'
_symmetry_space_group_name_H-M 'P -1'
_atom_sites_solution_hydrogens geom
_atom_sites_solution_primary direct
_atom_sites_solution_secondary difmap
_audit_creation_method SHELXL-97
_cell_angle_alpha 82.895(2)
_cell_angle_beta 88.3920(10)
_cell_angle_gamma 66.7180(10)
_cell_formula_units_Z 2
_cell_length_a 11.1290(9)
_cell_length_b 13.9880(11)
_cell_length_c 16.1410(13)
_cell_measurement_reflns_used 10236
_cell_measurement_temperature 293(2)
_cell_measurement_theta_max 25.14
_cell_measurement_theta_min 1.99
_cell_volume 2289.8(3)
_computing_cell_refinement 'SMART (Bruker, 1997)'
_computing_data_collection 'SMART (Bruker, 1997)'
_computing_data_reduction SAINT
_computing_molecular_graphics 'SHELXTL-PLUS (Sheldrick, 1990)'
_computing_publication_material SHELXL-97
_computing_structure_refinement 'SHELXL-97 (Sheldrick, 1997)'
_computing_structure_solution 'SHELXS-97(Sheldrick, 1997)'
_diffrn_ambient_temperature 293(2)
_diffrn_measured_fraction_theta_full 0.979
_diffrn_measured_fraction_theta_max 0.974
_diffrn_measurement_device_type 'Bruker APEX CCD area-detector'
_diffrn_measurement_method '\w scans'
_diffrn_radiation_monochromator graphite
_diffrn_radiation_source 'fine-focus sealed tube'
_diffrn_radiation_type MoK\a
_diffrn_radiation_wavelength 0.71069
_diffrn_reflns_av_R_equivalents 0.0212
_diffrn_reflns_av_sigmaI/netI 0.0480
_diffrn_reflns_limit_h_max 11
_diffrn_reflns_limit_h_min -13
_diffrn_reflns_limit_k_max 16
_diffrn_reflns_limit_k_min -16
_diffrn_reflns_limit_l_max 13
_diffrn_reflns_limit_l_min -19
_diffrn_reflns_number 11427
_diffrn_reflns_theta_full 25.00
_diffrn_reflns_theta_max 25.14
_diffrn_reflns_theta_min 1.99
_diffrn_standards_number 0
_exptl_absorpt_coefficient_mu 1.122
_exptl_absorpt_correction_T_max 0.755
_exptl_absorpt_correction_T_min 0.729
_exptl_absorpt_correction_type multi-scan
_exptl_absorpt_process_details 'SADABS(Sheldrick, 1996)'
_exptl_crystal_colour colorless
_exptl_crystal_density_diffrn 1.435
_exptl_crystal_density_method 'not measured'
_exptl_crystal_description block
_exptl_crystal_F_000 1016
_exptl_crystal_size_max 0.29
_exptl_crystal_size_mid 0.26
_exptl_crystal_size_min 0.25
_refine_diff_density_max 0.985
_refine_diff_density_min -0.690
_refine_diff_density_rms 0.098
_refine_ls_extinction_method none
_refine_ls_goodness_of_fit_ref 1.018
_refine_ls_hydrogen_treatment constr
_refine_ls_matrix_type full
_refine_ls_number_parameters 580
_refine_ls_number_reflns 7983
_refine_ls_number_restraints 1
_refine_ls_restrained_S_all 1.018
_refine_ls_R_factor_all 0.0926
_refine_ls_R_factor_gt 0.0683
_refine_ls_shift/su_max 0.015
_refine_ls_shift/su_mean 0.001
_refine_ls_structure_factor_coef Fsqd
_refine_ls_weighting_details 'calc w=1/[\s^2^(Fo^2^)+(0.1462P)^2^+0.3758P] where P=(Fo^2^+2Fc^2^)/3'
_refine_ls_weighting_scheme calc
_refine_ls_wR_factor_gt 0.1900
_refine_ls_wR_factor_ref 0.2144
_reflns_number_gt 5668
_reflns_number_total 7983
_reflns_threshold_expression >2sigma(I)
_cod_data_source_file cg700994p-file003.cif
_cod_data_source_block 3
_cod_original_sg_symbol_H-M P-1
_cod_database_code 4503319

loop_
_symmetry_equiv_pos_as_xyz
'x, y, z'
'-x, -y, -z'

loop_
_atom_site_label
_atom_site_type_symbol
_atom_site_fract_x
_atom_site_fract_y
_atom_site_fract_z
_atom_site_U_iso_or_equiv
_atom_site_adp_type
_atom_site_occupancy
_atom_site_symmetry_multiplicity
_atom_site_calc_flag
_atom_site_refinement_flags
Zn1 Zn 0.98742(5) 0.48622(5) 0.76027(3) 0.0550(2) Uani 1 1 d .
Zn2 Zn 0.77379(7) 0.13023(5) 0.91701(4) 0.0770(3) Uani 1 1 d .
C1 C 1.2257(6) 0.3120(5) 0.6852(4) 0.0759(15) Uani 1 1 d .
H1 H 1.2415 0.2589 0.7294 0.091 Uiso 1 1 calc R
C2 C 1.2958(6) 0.3043(6) 0.6131(4) 0.0827(17) Uani 1 1 d .
H2 H 1.3666 0.2459 0.5993 0.099 Uiso 1 1 calc R
C3 C 1.1381(5) 0.4637(5) 0.6087(3) 0.0592(12) Uani 1 1 d .
C4 C 1.0445(5) 0.5706(5) 0.5864(3) 0.0621(13) Uani 1 1 d .
C5 C 1.0346(7) 0.6344(6) 0.5115(4) 0.0850(18) Uani 1 1 d .
H5 H 1.0941 0.6105 0.4695 0.102 Uiso 1 1 calc R
C6 C 0.9374(8) 0.7320(7) 0.5001(4) 0.094(2) Uani 1 1 d .
H6 H 0.9301 0.7749 0.4500 0.113 Uiso 1 1 calc R
C7 C 0.8490(8) 0.7679(6) 0.5629(5) 0.098(2) Uani 1 1 d .
H7 H 0.7822 0.8345 0.5562 0.118 Uiso 1 1 calc R
C8 C 0.8640(6) 0.7010(5) 0.6353(4) 0.0814(16) Uani 1 1 d .
H8 H 0.8056 0.7240 0.6780 0.098 Uiso 1 1 calc R
C9 C 1.2967(6) 0.4210(6) 0.4848(3) 0.0799(18) Uani 1 1 d .
H9A H 1.2270 0.4715 0.4481 0.096 Uiso 1 1 calc R
H9B H 1.3343 0.3569 0.4590 0.096 Uiso 1 1 calc R
C10 C 1.4013(5) 0.4635(5) 0.4937(3) 0.0704(15) Uani 1 1 d .
C11 C 1.3831(6) 0.5619(6) 0.4601(3) 0.0804(17) Uani 1 1 d .
H11 H 1.3042 0.6049 0.4328 0.096 Uiso 1 1 calc R
C12 C 1.5192(6) 0.4006(6) 0.5342(4) 0.0812(16) Uani 1 1 d .
H12 H 1.5332 0.3328 0.5577 0.097 Uiso 1 1 calc R
C13 C 1.4040(5) 0.5843(4) 0.9573(4) 0.0698(14) Uani 1 1 d .
H13 H 1.3392 0.6419 0.9274 0.084 Uiso 1 1 calc R
C14 C 1.4659(5) 0.4322(5) 1.0556(4) 0.0707(15) Uani 1 1 d .
H14 H 1.4445 0.3855 1.0930 0.085 Uiso 1 1 calc R
C15 C 1.3679(4) 0.5183(4) 1.0126(3) 0.0479(10) Uani 1 1 d .
C16 C 1.2247(4) 0.5419(4) 1.0299(3) 0.0572(11) Uani 1 1 d .
H16A H 1.2179 0.4809 1.0620 0.069 Uiso 1 1 calc R
H16B H 1.1911 0.5994 1.0635 0.069 Uiso 1 1 calc R
C17 C 1.0809(5) 0.6715(4) 0.9165(3) 0.0620(12) Uani 1 1 d .
H17 H 1.0807 0.7314 0.9359 0.074 Uiso 1 1 calc R
C18 C 1.0202(5) 0.6676(4) 0.8472(3) 0.0619(12) Uani 1 1 d .
H18 H 0.9718 0.7252 0.8095 0.074 Uiso 1 1 calc R
C19 C 1.1163(4) 0.5070(4) 0.9065(3) 0.0481(10) Uani 1 1 d .
C20 C 1.1447(4) 0.3946(4) 0.9201(3) 0.0551(11) Uani 1 1 d .
C21 C 1.2311(6) 0.3203(5) 0.9796(4) 0.0859(18) Uani 1 1 d .
H21 H 1.2819 0.3393 1.0137 0.103 Uiso 1 1 calc R
C22 C 1.2403(7) 0.2195(5) 0.9873(5) 0.095(2) Uani 1 1 d .
H22 H 1.2997 0.1691 1.0257 0.115 Uiso 1 1 calc R
C23 C 1.1635(7) 0.1916(5) 0.9392(4) 0.0890(18) Uani 1 1 d .
H23 H 1.1652 0.1241 0.9465 0.107 Uiso 1 1 calc R
C24 C 1.0823(5) 0.2683(4) 0.8789(3) 0.0670(13) Uani 1 1 d .
H24 H 1.0318 0.2499 0.8441 0.080 Uiso 1 1 calc R
C25 C 0.2313(10) 0.8799(6) 0.9034(4) 0.108(3) Uani 1 1 d .
C26 C -0.0369(12) 0.9983(6) 0.8399(7) 0.136(4) Uani 1 1 d D
C27 C 0.2699(6) 0.7917(4) 0.7777(3) 0.0647(13) Uani 1 1 d .
H27 H 0.3556 0.7571 0.7979 0.078 Uiso 1 1 calc R
C28 C 0.1809(8) 0.8630(4) 0.8213(4) 0.0795(17) Uani 1 1 d .
C29 C 0.0568(9) 0.9151(5) 0.7926(5) 0.094(2) Uani 1 1 d D
C30 C 0.0213(6) 0.8957(5) 0.7174(5) 0.098(2) Uani 1 1 d .
H30 H -0.0642 0.9326 0.6973 0.117 Uiso 1 1 calc R
C31 C 0.1096(5) 0.8224(4) 0.6705(3) 0.0718(14) Uani 1 1 d .
H31 H 0.0849 0.8099 0.6197 0.086 Uiso 1 1 calc R
C32 C 0.2341(5) 0.7696(4) 0.7026(3) 0.0576(11) Uani 1 1 d .
C33 C 0.4053(4) 0.6025(4) 0.7004(3) 0.0533(11) Uani 1 1 d .
C34 C 0.5364(4) 0.5791(3) 0.7062(2) 0.0474(9) Uani 1 1 d .
H34 H 0.5683 0.6294 0.6854 0.057 Uiso 1 1 calc R
C35 C 0.6229(4) 0.4812(3) 0.7427(2) 0.0449(9) Uani 1 1 d .
C36 C 0.7652(4) 0.4605(4) 0.7413(3) 0.0567(12) Uani 1 1 d .
C37 C 0.5732(4) 0.4070(4) 0.7750(3) 0.0578(11) Uani 1 1 d .
C38 C 0.6594(7) 0.3019(5) 0.8204(6) 0.097(2) Uani 1 1 d .
C39 C 0.4367(5) 0.4358(5) 0.7699(4) 0.0765(16) Uani 1 1 d .
H39 H 0.4022 0.3880 0.7926 0.092 Uiso 1 1 calc R
C40 C 0.3543(5) 0.5310(4) 0.7330(4) 0.0676(14) Uani 1 1 d .
H40 H 0.2648 0.5478 0.7297 0.081 Uiso 1 1 calc R
N1 N 1.2406(5) 0.3992(5) 0.5659(3) 0.0719(13) Uani 1 1 d .
N2 N 1.1301(4) 0.4094(4) 0.6815(2) 0.0606(10) Uani 1 1 d .
N3 N 0.9591(4) 0.6039(4) 0.6478(3) 0.0654(11) Uani 1 1 d .
N4 N 1.0403(4) 0.5661(3) 0.8404(2) 0.0540(9) Uani 1 1 d .
N5 N 1.1436(3) 0.5695(3) 0.9536(2) 0.0532(9) Uani 1 1 d .
N6 N 1.0740(4) 0.3661(3) 0.8688(2) 0.0535(9) Uani 1 1 d .
O1 O 0.1816(4) 0.8581(3) 0.9682(2) 0.0791(11) Uani 1 1 d .
O2' O 0.3597(13) 0.8800(17) 0.9059(7) 0.138(6) Uani 0.50 1 d P
O2 O 0.2592(19) 0.9504(11) 0.8920(7) 0.124(5) Uani 0.50 1 d P
O1W O 0.6295(10) 0.0732(11) 0.9503(4) 0.218(5) Uani 1 1 d .
O3 O -0.0078(10) 1.0625(6) 0.8698(5) 0.179(4) Uani 1 1 d .
O2W O -0.2817(13) 0.9140(14) 0.7783(10) 0.284(7) Uani 1 1 d .
O4 O -0.1262(10) 0.9996(6) 0.8649(6) 0.178(4) Uani 1 1 d .
O3W O 0.9445(18) 0.1867(9) 0.6846(7) 0.293(9) Uani 1 1 d .
O5 O 0.7550(7) 0.2865(4) 0.8565(3) 0.122(2) Uani 1 1 d .
O4W O 0.6343(12) 0.7486(11) 0.8169(8) 0.237(5) Uani 1 1 d .
O6 O 0.6155(8) 0.2424(6) 0.8554(6) 0.079(2) Uani 0.50 1 d P
O6' O 0.6427(12) 0.2168(7) 0.7744(8) 0.117(4) Uani 0.50 1 d P
O5W O 1.656(2) 0.1002(17) 0.6468(14) 0.370(10) Uiso 1 1 d .
O7 O 0.8435(4) 0.3903(4) 0.7042(3) 0.0995(14) Uani 1 1 d .
O6W O 0.453(2) 0.1300(16) 0.8231(13) 0.364(10) Uiso 1 1 d .
O8 O 0.7970(3) 0.5251(3) 0.7746(2) 0.0738(10) Uani 1 1 d .
O7W O 1.2492(19) 0.0642(15) 0.7429(12) 0.330(8) Uiso 1 1 d .
O9 O 0.3243(4) 0.6990(3) 0.6559(2) 0.0750(11) Uani 1 1 d .

loop_
_atom_site_aniso_label
_atom_site_aniso_U_11
_atom_site_aniso_U_22
_atom_site_aniso_U_33
_atom_site_aniso_U_23
_atom_site_aniso_U_13
_atom_site_aniso_U_12
Zn1 0.0448(3) 0.0843(4) 0.0444(3) -0.0095(3) 0.0037(2) -0.0342(3)
Zn2 0.0918(5) 0.0564(4) 0.0622(4) -0.0130(3) 0.0037(3) -0.0060(3)
C1 0.067(3) 0.094(4) 0.076(4) -0.013(3) 0.018(3) -0.043(3)
C2 0.067(3) 0.101(5) 0.094(4) -0.033(4) 0.030(3) -0.044(3)
C3 0.053(3) 0.099(4) 0.046(2) -0.016(2) 0.011(2) -0.050(3)
C4 0.061(3) 0.097(4) 0.051(3) -0.009(3) -0.001(2) -0.054(3)
C5 0.090(4) 0.129(6) 0.053(3) 0.004(3) -0.002(3) -0.065(4)
C6 0.096(5) 0.127(6) 0.066(4) 0.019(4) -0.023(4) -0.058(5)
C7 0.100(5) 0.115(5) 0.087(5) 0.013(4) -0.026(4) -0.055(4)
C8 0.069(4) 0.097(4) 0.079(4) -0.001(3) -0.014(3) -0.036(3)
C9 0.087(4) 0.144(5) 0.050(3) -0.038(3) 0.027(3) -0.084(4)
C10 0.071(3) 0.125(5) 0.046(3) -0.034(3) 0.025(2) -0.065(3)
C11 0.068(3) 0.131(5) 0.061(3) -0.017(3) 0.010(3) -0.059(4)
C12 0.071(4) 0.109(5) 0.083(4) -0.019(3) 0.015(3) -0.055(3)
C13 0.044(3) 0.079(3) 0.079(3) 0.017(3) -0.010(2) -0.024(2)
C14 0.054(3) 0.088(4) 0.074(3) 0.018(3) -0.005(2) -0.039(3)
C15 0.044(2) 0.066(3) 0.041(2) -0.015(2) 0.0018(17) -0.026(2)
C16 0.047(2) 0.090(3) 0.042(2) -0.013(2) 0.0030(18) -0.034(2)
C17 0.050(3) 0.065(3) 0.074(3) -0.014(3) 0.006(2) -0.025(2)
C18 0.054(3) 0.068(3) 0.067(3) -0.001(2) -0.009(2) -0.029(2)
C19 0.039(2) 0.065(3) 0.045(2) -0.009(2) 0.0036(17) -0.025(2)
C20 0.044(2) 0.071(3) 0.052(3) -0.007(2) 0.0049(19) -0.025(2)
C21 0.080(4) 0.084(4) 0.091(4) 0.005(3) -0.033(3) -0.032(3)
C22 0.107(5) 0.074(4) 0.096(5) 0.012(3) -0.033(4) -0.029(4)
C23 0.098(5) 0.075(4) 0.093(5) -0.012(3) 0.014(4) -0.033(4)
C24 0.064(3) 0.074(3) 0.068(3) -0.012(3) 0.008(2) -0.033(3)
C25 0.203(9) 0.096(5) 0.061(4) -0.025(3) 0.034(4) -0.094(6)
C26 0.156(9) 0.069(5) 0.165(9) -0.026(5) 0.090(8) -0.028(5)
C27 0.077(3) 0.069(3) 0.046(3) -0.007(2) 0.001(2) -0.026(3)
C28 0.122(6) 0.055(3) 0.060(3) -0.016(3) 0.026(3) -0.033(3)
C29 0.134(7) 0.060(3) 0.080(4) -0.024(3) 0.048(4) -0.028(4)
C30 0.057(3) 0.069(4) 0.131(6) 0.004(4) 0.009(4) 0.008(3)
C31 0.060(3) 0.073(3) 0.066(3) -0.013(3) -0.005(2) -0.007(3)
C32 0.053(3) 0.058(3) 0.049(2) -0.010(2) -0.003(2) -0.008(2)
C33 0.042(2) 0.064(3) 0.042(2) -0.012(2) -0.0013(18) -0.007(2)
C34 0.048(2) 0.055(2) 0.038(2) -0.0073(18) 0.0031(17) -0.019(2)
C35 0.037(2) 0.061(3) 0.036(2) -0.0089(18) 0.0036(16) -0.0187(19)
C36 0.043(2) 0.085(3) 0.043(2) 0.002(2) 0.0015(19) -0.029(2)
C37 0.042(2) 0.059(3) 0.069(3) -0.005(2) 0.007(2) -0.017(2)
C38 0.059(4) 0.070(4) 0.145(7) 0.016(4) 0.034(4) -0.017(3)
C39 0.053(3) 0.075(3) 0.112(5) -0.013(3) 0.012(3) -0.036(3)
C40 0.035(2) 0.082(4) 0.083(3) -0.019(3) -0.001(2) -0.017(2)
N1 0.069(3) 0.119(4) 0.056(2) -0.028(3) 0.022(2) -0.063(3)
N2 0.047(2) 0.087(3) 0.058(2) -0.011(2) 0.0106(17) -0.037(2)
N3 0.059(2) 0.092(3) 0.053(2) -0.008(2) -0.0024(19) -0.038(2)
N4 0.045(2) 0.072(2) 0.051(2) -0.0044(18) -0.0040(16) -0.0294(18)
N5 0.0387(18) 0.077(3) 0.047(2) -0.0117(18) 0.0017(15) -0.0256(18)
N6 0.050(2) 0.064(2) 0.050(2) -0.0118(18) 0.0081(16) -0.0258(18)
O1 0.099(3) 0.073(2) 0.055(2) -0.0093(18) 0.0090(19) -0.023(2)
O2' 0.113(9) 0.30(2) 0.073(6) -0.043(10) 0.010(6) -0.152(12)
O2 0.214(15) 0.143(10) 0.079(7) -0.033(7) 0.016(9) -0.133(11)
O1W 0.202(8) 0.433(16) 0.102(5) -0.040(7) 0.018(5) -0.213(10)
O3 0.235(10) 0.097(4) 0.129(5) -0.054(4) -0.010(5) 0.029(5)
O2W 0.202(11) 0.335(17) 0.318(17) -0.094(15) 0.050(11) -0.098(11)
O4 0.160(7) 0.134(6) 0.179(7) -0.025(5) 0.061(6) 0.003(5)
O3W 0.53(3) 0.185(9) 0.192(10) -0.046(8) 0.149(13) -0.172(13)
O5 0.147(5) 0.076(3) 0.082(3) -0.022(2) -0.043(3) 0.026(3)
O4W 0.207(10) 0.308(14) 0.228(11) -0.030(10) 0.022(8) -0.138(10)
O6 0.078(5) 0.069(5) 0.100(6) 0.002(4) -0.002(4) -0.042(4)
O6' 0.154(10) 0.066(5) 0.135(9) -0.023(6) -0.020(7) -0.044(6)
O7 0.042(2) 0.133(4) 0.122(4) -0.052(3) 0.024(2) -0.025(2)
O8 0.057(2) 0.115(3) 0.064(2) -0.013(2) 0.0007(16) -0.049(2)
O9 0.062(2) 0.082(2) 0.0461(18) -0.0094(17) -0.0004(15) 0.0095(18)

loop_
_atom_type_symbol
_atom_type_description
_atom_type_scat_dispersion_real
_atom_type_scat_dispersion_imag
_atom_type_scat_source
C C 0.0033 0.0016 'International Tables Vol C Tables 4.2.6.8 and 6.1.1.4'
H H 0.0000 0.0000 'International Tables Vol C Tables 4.2.6.8 and 6.1.1.4'
N N 0.0061 0.0033 'International Tables Vol C Tables 4.2.6.8 and 6.1.1.4'
O O 0.0106 0.0060 'International Tables Vol C Tables 4.2.6.8 and 6.1.1.4'
Zn Zn 0.2839 1.4301 'International Tables Vol C Tables 4.2.6.8 and 6.1.1.4'

loop_
_geom_angle_atom_site_label_1
_geom_angle_atom_site_label_2
_geom_angle_atom_site_label_3
_geom_angle
_geom_angle_site_symmetry_1
_geom_angle_site_symmetry_3
O8 Zn1 N2 138.50(16) . .
O8 Zn1 N4 105.80(16) . .
N2 Zn1 N4 115.05(15) . .
O8 Zn1 N6 102.68(15) . .
N2 Zn1 N6 93.54(16) . .
N4 Zn1 N6 76.90(15) . .
O8 Zn1 N3 93.52(16) . .
N2 Zn1 N3 75.80(17) . .
N4 Zn1 N3 96.04(16) . .
N6 Zn1 N3 163.53(15) . .
O1 Zn2 O4 120.1(3) 2_667 1_645
O1 Zn2 O6 120.6(3) 2_667 .
O4 Zn2 O6 118.9(4) 1_645 .
O1 Zn2 O1W 96.1(2) 2_667 .
O4 Zn2 O1W 89.4(5) 1_645 .
O6 Zn2 O1W 78.8(4) . .
O1 Zn2 O5 99.02(17) 2_667 .
O4 Zn2 O5 121.7(3) 1_645 .
O6 Zn2 O5 52.6(3) . .
O1W Zn2 O5 130.0(4) . .
O1 Zn2 O3 96.2(2) 2_667 1_645
O4 Zn2 O3 49.4(4) 1_645 1_645
O6 Zn2 O3 127.3(3) . 1_645
O1W Zn2 O3 137.2(4) . 1_645
O5 Zn2 O3 87.9(3) . 1_645
O1 Zn2 C38 117.1(2) 2_667 .
O4 Zn2 C38 118.3(3) 1_645 .
O6 Zn2 C38 27.1(3) . .
O1W Zn2 C38 105.9(4) . .
O5 Zn2 C38 26.7(2) . .
O3 Zn2 C38 104.4(2) 1_645 .
O1 Zn2 C26 114.7(3) 2_667 1_645
O4 Zn2 C26 22.1(4) 1_645 1_645
O6 Zn2 C26 122.1(4) . 1_645
O1W Zn2 C26 111.5(4) . 1_645
O5 Zn2 C26 104.6(3) . 1_645
O3 Zn2 C26 28.0(4) 1_645 1_645
C38 Zn2 C26 110.2(3) . 1_645
N2 C1 C2 109.0(6) . .
N2 C1 H1 125.5 . .
C2 C1 H1 125.5 . .
N1 C2 C1 106.2(5) . .
N1 C2 H2 126.9 . .
C1 C2 H2 126.9 . .
N2 C3 N1 107.9(5) . .
N2 C3 C4 120.5(4) . .
N1 C3 C4 131.5(4) . .
N3 C4 C5 121.0(6) . .
N3 C4 C3 111.6(4) . .
C5 C4 C3 127.4(5) . .
C6 C5 C4 119.5(6) . .
C6 C5 H5 120.2 . .
C4 C5 H5 120.2 . .
C5 C6 C7 120.3(6) . .
C5 C6 H6 119.9 . .
C7 C6 H6 119.9 . .
C8 C7 C6 117.4(7) . .
C8 C7 H7 121.3 . .
C6 C7 H7 121.3 . .
N3 C8 C7 123.4(7) . .
N3 C8 H8 118.3 . .
C7 C8 H8 118.3 . .
N1 C9 C10 112.9(4) . .
N1 C9 H9A 109.0 . .
C10 C9 H9A 109.0 . .
N1 C9 H9B 109.0 . .
C10 C9 H9B 109.0 . .
H9A C9 H9B 107.8 . .
C11 C10 C12 118.8(5) . .
C11 C10 C9 120.9(6) . .
C12 C10 C9 120.3(6) . .
C10 C11 C12 120.8(6) . 2_866
C10 C11 H11 119.6 . .
C12 C11 H11 119.6 2_866 .
C10 C12 C11 120.4(6) . 2_866
C10 C12 H12 119.8 . .
C11 C12 H12 119.8 2_866 .
C15 C13 C14 122.1(5) . 2_867
C15 C13 H13 119.0 . .
C14 C13 H13 119.0 2_867 .
C15 C14 C13 119.8(4) . 2_867
C15 C14 H14 120.1 . .
C13 C14 H14 120.1 2_867 .
C13 C15 C14 118.1(4) . .
C13 C15 C16 121.1(4) . .
C14 C15 C16 120.7(4) . .
N5 C16 C15 113.0(3) . .
N5 C16 H16A 109.0 . .
C15 C16 H16A 109.0 . .
N5 C16 H16B 109.0 . .
C15 C16 H16B 109.0 . .
H16A C16 H16B 107.8 . .
C18 C17 N5 106.9(4) . .
C18 C17 H17 126.6 . .
N5 C17 H17 126.6 . .
C17 C18 N4 109.7(4) . .
C17 C18 H18 125.2 . .
N4 C18 H18 125.2 . .
N4 C19 N5 109.4(4) . .
N4 C19 C20 119.1(4) . .
N5 C19 C20 131.3(4) . .
N6 C20 C21 120.3(5) . .
N6 C20 C19 112.9(4) . .
C21 C20 C19 126.8(5) . .
C22 C21 C20 119.3(6) . .
C22 C21 H21 120.4 . .
C20 C21 H21 120.4 . .
C21 C22 C23 120.8(6) . .
C21 C22 H22 119.6 . .
C23 C22 H22 119.6 . .
C22 C23 C24 117.4(6) . .
C22 C23 H23 121.3 . .
C24 C23 H23 121.3 . .
N6 C24 C23 122.9(5) . .
N6 C24 H24 118.6 . .
C23 C24 H24 118.6 . .
O2 C25 O1 123.4(8) . .
O2 C25 O2' 52.5(10) . .
O1 C25 O2' 120.0(8) . .
O2 C25 C28 109.3(8) . .
O1 C25 C28 117.1(7) . .
O2' C25 C28 118.4(7) . .
O4 C26 O3 109.2(10) . .
O4 C26 C29 125.9(12) . .
O3 C26 C29 123.3(11) . .
O4 C26 Zn2 45.4(6) . 1_465
O3 C26 Zn2 65.9(6) . 1_465
C29 C26 Zn2 170.9(9) . 1_465
C28 C27 C32 120.4(6) . .
C28 C27 H27 119.8 . .
C32 C27 H27 119.8 . .
C27 C28 C29 120.9(6) . .
C27 C28 C25 115.8(7) . .
C29 C28 C25 123.4(6) . .
C28 C29 C30 119.1(5) . .
C28 C29 C26 119.3(9) . .
C30 C29 C26 121.4(9) . .
C29 C30 C31 122.1(6) . .
C29 C30 H30 119.0 . .
C31 C30 H30 119.0 . .
C32 C31 C30 117.0(6) . .
C32 C31 H31 121.5 . .
C30 C31 H31 121.5 . .
C31 C32 O9 118.0(4) . .
C31 C32 C27 120.5(5) . .
O9 C32 C27 121.4(4) . .
C34 C33 C40 120.9(4) . .
C34 C33 O9 118.4(4) . .
C40 C33 O9 120.6(4) . .
C33 C34 C35 121.0(4) . .
C33 C34 H34 119.5 . .
C35 C34 H34 119.5 . .
C34 C35 C37 118.9(4) . .
C34 C35 C36 117.2(4) . .
C37 C35 C36 123.9(4) . .
O7 C36 O8 122.9(4) . .
O7 C36 C35 121.4(5) . .
O8 C36 C35 115.4(4) . .
C35 C37 C39 118.1(4) . .
C35 C37 C38 122.0(4) . .
C39 C37 C38 119.8(5) . .
O5 C38 O6 106.2(9) . .
O5 C38 C37 124.0(7) . .
O6 C38 C37 122.1(7) . .
O5 C38 O6' 121.9(7) . .
O6 C38 O6' 59.1(7) . .
C37 C38 O6' 107.1(7) . .
O5 C38 Zn2 59.4(4) . .
O6 C38 Zn2 50.2(5) . .
C37 C38 Zn2 169.7(4) . .
O6' C38 Zn2 75.4(5) . .
C40 C39 C37 122.1(5) . .
C40 C39 H39 118.9 . .
C37 C39 H39 118.9 . .
C39 C40 C33 118.9(4) . .
C39 C40 H40 120.5 . .
C33 C40 H40 120.5 . .
C2 N1 C3 108.6(4) . .
C2 N1 C9 120.9(5) . .
C3 N1 C9 130.4(6) . .
C3 N2 C1 108.3(4) . .
C3 N2 Zn1 117.0(4) . .
C1 N2 Zn1 134.7(4) . .
C8 N3 C4 118.5(5) . .
C8 N3 Zn1 126.4(4) . .
C4 N3 Zn1 115.0(4) . .
C19 N4 C18 106.6(4) . .
C19 N4 Zn1 115.7(3) . .
C18 N4 Zn1 137.7(3) . .
C19 N5 C17 107.5(4) . .
C19 N5 C16 129.7(4) . .
C17 N5 C16 122.8(4) . .
C24 N6 C20 119.3(4) . .
C24 N6 Zn1 127.1(4) . .
C20 N6 Zn1 112.5(3) . .
C25 O1 Zn2 126.8(5) . 2_667
O2 O2' C25 50.7(7) . .
C25 O2 O2' 76.8(12) . .
C26 O3 Zn2 86.2(8) . 1_465
C26 O4 Zn2 112.5(10) . 1_465
C38 O5 Zn2 93.9(5) . .
C38 O6 O6' 73.1(8) . .
C38 O6 Zn2 102.7(6) . .
O6' O6 Zn2 100.0(7) . .
O6 O6' C38 47.8(5) . .
C36 O8 Zn1 108.1(3) . .
C32 O9 C33 115.9(3) . .

loop_
_geom_bond_atom_site_label_1
_geom_bond_atom_site_label_2
_geom_bond_distance
_geom_bond_site_symmetry_2
Zn1 O8 1.983(3) .
Zn1 N2 2.041(4) .
Zn1 N4 2.046(4) .
Zn1 N6 2.215(4) .
Zn1 N3 2.233(4) .
Zn2 O1 1.975(4) 2_667
Zn2 O4 2.002(8) 1_645
Zn2 O6 2.021(8) .
Zn2 O1W 2.088(8) .
Zn2 O5 2.214(6) .
Zn2 O3 2.375(10) 1_645
Zn2 C38 2.567(7) .
Zn2 C26 2.597(8) 1_645
C1 N2 1.352(7) .
C1 C2 1.374(8) .
C1 H1 0.9300 .
C2 N1 1.361(8) .
C2 H2 0.9300 .
C3 N2 1.339(6) .
C3 N1 1.374(7) .
C3 C4 1.452(8) .
C4 N3 1.347(7) .
C4 C5 1.390(8) .
C5 C6 1.360(10) .
C5 H5 0.9300 .
C6 C7 1.388(11) .
C6 H6 0.9300 .
C7 C8 1.374(9) .
C7 H7 0.9300 .
C8 N3 1.347(8) .
C8 H8 0.9300 .
C9 N1 1.484(6) .
C9 C10 1.519(7) .
C9 H9A 0.9700 .
C9 H9B 0.9700 .
C10 C11 1.353(9) .
C10 C12 1.384(9) .
C11 C12 1.391(8) 2_866
C11 H11 0.9300 .
C12 C11 1.391(8) 2_866
C12 H12 0.9300 .
C13 C15 1.370(7) .
C13 C14 1.388(7) 2_867
C13 H13 0.9300 .
C14 C15 1.386(7) .
C14 C13 1.388(7) 2_867
C14 H14 0.9300 .
C15 C16 1.520(6) .
C16 N5 1.466(6) .
C16 H16A 0.9700 .
C16 H16B 0.9700 .
C17 C18 1.341(7) .
C17 N5 1.380(6) .
C17 H17 0.9300 .
C18 N4 1.365(6) .
C18 H18 0.9300 .
C19 N4 1.348(6) .
C19 N5 1.350(6) .
C19 C20 1.465(7) .
C20 N6 1.352(6) .
C20 C21 1.393(7) .
C21 C22 1.363(9) .
C21 H21 0.9300 .
C22 C23 1.364(10) .
C22 H22 0.9300 .
C23 C24 1.393(9) .
C23 H23 0.9300 .
C24 N6 1.324(7) .
C24 H24 0.9300 .
C25 O2 1.138(12) .
C25 O1 1.231(7) .
C25 O2' 1.431(13) .
C25 C28 1.533(10) .
C26 O4 1.057(12) .
C26 O3 1.221(15) .
C26 C29 1.496(9) .
C26 Zn2 2.597(8) 1_465
C27 C28 1.350(8) .
C27 C32 1.392(7) .
C27 H27 0.9300 .
C28 C29 1.346(11) .
C29 C30 1.377(11) .
C30 C31 1.394(9) .
C30 H30 0.9300 .
C31 C32 1.368(7) .
C31 H31 0.9300 .
C32 O9 1.381(6) .
C33 C34 1.366(6) .
C33 C40 1.379(7) .
C33 O9 1.410(6) .
C34 C35 1.392(6) .
C34 H34 0.9300 .
C35 C37 1.401(6) .
C35 C36 1.493(6) .
C36 O7 1.234(6) .
C36 O8 1.270(6) .
C37 C39 1.410(7) .
C37 C38 1.508(9) .
C38 O5 1.158(9) .
C38 O6 1.200(9) .
C38 O6' 1.551(13) .
C39 C40 1.355(8) .
C39 H39 0.9300 .
C40 H40 0.9300 .
O1 Zn2 1.975(4) 2_667
O2' O2 1.166(19) .
O3 Zn2 2.375(10) 1_465
O4 Zn2 2.002(8) 1_465
O6 O6' 1.391(14) .

loop_
_geom_torsion_atom_site_label_1
_geom_torsion_atom_site_label_2
_geom_torsion_atom_site_label_3
_geom_torsion_atom_site_label_4
_geom_torsion
_geom_torsion_site_symmetry_1
_geom_torsion_site_symmetry_4
N2 C1 C2 N1 0.2(7) . .
N2 C3 C4 N3 2.2(6) . .
N1 C3 C4 N3 179.9(5) . .
N2 C3 C4 C5 -175.6(5) . .
N1 C3 C4 C5 2.1(8) . .
N3 C4 C5 C6 0.1(8) . .
C3 C4 C5 C6 177.7(5) . .
C4 C5 C6 C7 0.3(10) . .
C5 C6 C7 C8 -0.3(10) . .
C6 C7 C8 N3 -0.1(10) . .
N1 C9 C10 C11 -115.1(6) . .
N1 C9 C10 C12 67.1(7) . .
C12 C10 C11 C12 0.0(9) . 2_866
C9 C10 C11 C12 -177.8(5) . 2_866
C11 C10 C12 C11 0.0(9) . 2_866
C9 C10 C12 C11 177.8(5) . 2_866
C14 C13 C15 C14 -0.8(9) 2_867 .
C14 C13 C15 C16 175.9(5) 2_867 .
C13 C14 C15 C13 0.8(9) 2_867 .
C13 C14 C15 C16 -175.9(5) 2_867 .
C13 C15 C16 N5 48.1(6) . .
C14 C15 C16 N5 -135.3(5) . .
N5 C17 C18 N4 1.4(5) . .
N4 C19 C20 N6 -8.6(6) . .
N5 C19 C20 N6 164.7(4) . .
N4 C19 C20 C21 173.1(5) . .
N5 C19 C20 C21 -13.7(8) . .
N6 C20 C21 C22 -2.1(9) . .
C19 C20 C21 C22 176.1(6) . .
C20 C21 C22 C23 -1.9(11) . .
C21 C22 C23 C24 4.1(11) . .
C22 C23 C24 N6 -2.5(9) . .
C32 C27 C28 C29 -0.9(9) . .
C32 C27 C28 C25 179.4(5) . .
O2 C25 C28 C27 96.0(13) . .
O1 C25 C28 C27 -117.4(8) . .
O2' C25 C28 C27 39.0(13) . .
O2 C25 C28 C29 -83.6(13) . .
O1 C25 C28 C29 63.0(9) . .
O2' C25 C28 C29 -140.6(12) . .
C27 C28 C29 C30 -0.7(10) . .
C25 C28 C29 C30 178.9(6) . .
C27 C28 C29 C26 -176.2(6) . .
C25 C28 C29 C26 3.4(10) . .
O4 C26 C29 C28 -121.7(15) . .
O3 C26 C29 C28 42.3(12) . .
O4 C26 C29 C30 62.8(16) . .
O3 C26 C29 C30 -133.1(11) . .
C28 C29 C30 C31 1.0(11) . .
C26 C29 C30 C31 176.5(7) . .
C29 C30 C31 C32 0.2(10) . .
C30 C31 C32 O9 -178.0(5) . .
C30 C31 C32 C27 -1.8(9) . .
C28 C27 C32 C31 2.2(8) . .
C28 C27 C32 O9 178.3(5) . .
C40 C33 C34 C35 2.1(6) . .
O9 C33 C34 C35 -174.1(4) . .
C33 C34 C35 C37 -1.2(6) . .
C33 C34 C35 C36 176.2(4) . .
C34 C35 C36 O7 -117.6(5) . .
C37 C35 C36 O7 59.6(6) . .
C34 C35 C36 O8 56.7(5) . .
C37 C35 C36 O8 -126.1(5) . .
C34 C35 C37 C39 -0.8(7) . .
C36 C35 C37 C39 -177.9(5) . .
C34 C35 C37 C38 -176.0(5) . .
C36 C35 C37 C38 6.9(8) . .
C35 C37 C38 O5 27.3(11) . .
C39 C37 C38 O5 -147.8(7) . .
C35 C37 C38 O6 172.4(8) . .
C39 C37 C38 O6 -2.7(13) . .
C35 C37 C38 O6' -123.7(7) . .
C39 C37 C38 O6' 61.2(8) . .
C35 C37 C38 Zn2 133(3) . .
C39 C37 C38 Zn2 -42(4) . .
O1 Zn2 C38 O5 51.3(5) 2_667 .
O4 Zn2 C38 O5 -104.9(7) 1_645 .
O6 Zn2 C38 O5 156.2(10) . .
O1W Zn2 C38 O5 157.0(5) . .
O3 Zn2 C38 O5 -53.5(6) 1_645 .
C26 Zn2 C38 O5 -82.3(6) 1_645 .
O1 Zn2 C38 O6 -104.9(7) 2_667 .
O4 Zn2 C38 O6 98.9(8) 1_645 .
O1W Zn2 C38 O6 0.8(8) . .
O5 Zn2 C38 O6 -156.2(10) . .
O3 Zn2 C38 O6 150.2(7) 1_645 .
C26 Zn2 C38 O6 121.5(8) 1_645 .
O1 Zn2 C38 C37 -61(3) 2_667 .
O4 Zn2 C38 C37 143(3) 1_645 .
O6 Zn2 C38 C37 44(3) . .
O1W Zn2 C38 C37 45(3) . .
O5 Zn2 C38 C37 -112(4) . .
O3 Zn2 C38 C37 -166(3) 1_645 .
C26 Zn2 C38 C37 166(3) 1_645 .
O1 Zn2 C38 O6' -166.6(5) 2_667 .
O4 Zn2 C38 O6' 37.2(7) 1_645 .
O6 Zn2 C38 O6' -61.7(8) . .
O1W Zn2 C38 O6' -60.9(6) . .
O5 Zn2 C38 O6' 142.0(8) . .
O3 Zn2 C38 O6' 88.5(6) 1_645 .
C26 Zn2 C38 O6' 59.8(7) 1_645 .
C35 C37 C39 C40 1.8(9) . .
C38 C37 C39 C40 177.1(6) . .
C37 C39 C40 C33 -0.9(9) . .
C34 C33 C40 C39 -1.1(8) . .
O9 C33 C40 C39 175.1(5) . .
C1 C2 N1 C3 -0.2(6) . .
C1 C2 N1 C9 176.6(5) . .
N2 C3 N1 C2 0.2(5) . .
C4 C3 N1 C2 -177.8(5) . .
N2 C3 N1 C9 -176.2(4) . .
C4 C3 N1 C9 5.8(8) . .
C10 C9 N1 C2 -88.5(7) . .
C10 C9 N1 C3 87.5(7) . .
N1 C3 N2 C1 -0.1(5) . .
C4 C3 N2 C1 178.1(4) . .
N1 C3 N2 Zn1 179.0(3) . .
C4 C3 N2 Zn1 -2.8(5) . .
C2 C1 N2 C3 -0.1(6) . .
C2 C1 N2 Zn1 -178.9(4) . .
O8 Zn1 N2 C3 80.8(4) . .
N4 Zn1 N2 C3 -88.3(3) . .
N6 Zn1 N2 C3 -165.5(3) . .
N3 Zn1 N2 C3 1.8(3) . .
O8 Zn1 N2 C1 -100.5(5) . .
N4 Zn1 N2 C1 90.4(5) . .
N6 Zn1 N2 C1 13.2(5) . .
N3 Zn1 N2 C1 -179.5(5) . .
C7 C8 N3 C4 0.5(8) . .
C7 C8 N3 Zn1 -177.1(5) . .
C5 C4 N3 C8 -0.5(7) . .
C3 C4 N3 C8 -178.4(4) . .
C5 C4 N3 Zn1 177.4(4) . .
C3 C4 N3 Zn1 -0.6(5) . .
O8 Zn1 N3 C8 37.8(5) . .
N2 Zn1 N3 C8 177.1(5) . .
N4 Zn1 N3 C8 -68.6(4) . .
N6 Zn1 N3 C8 -132.0(6) . .
O8 Zn1 N3 C4 -139.9(3) . .
N2 Zn1 N3 C4 -0.6(3) . .
N4 Zn1 N3 C4 113.8(3) . .
N6 Zn1 N3 C4 50.3(7) . .
N5 C19 N4 C18 -0.1(5) . .
C20 C19 N4 C18 174.5(4) . .
N5 C19 N4 Zn1 179.9(3) . .
C20 C19 N4 Zn1 -5.5(5) . .
C17 C18 N4 C19 -0.8(5) . .
C17 C18 N4 Zn1 179.1(3) . .
O8 Zn1 N4 C19 110.6(3) . .
N2 Zn1 N4 C19 -76.9(3) . .
N6 Zn1 N4 C19 10.9(3) . .
N3 Zn1 N4 C19 -154.0(3) . .
O8 Zn1 N4 C18 -69.4(5) . .
N2 Zn1 N4 C18 103.2(5) . .
N6 Zn1 N4 C18 -169.1(5) . .
N3 Zn1 N4 C18 26.0(5) . .
N4 C19 N5 C17 1.0(5) . .
C20 C19 N5 C17 -172.7(4) . .
N4 C19 N5 C16 -178.3(4) . .
C20 C19 N5 C16 8.0(7) . .
C18 C17 N5 C19 -1.5(5) . .
C18 C17 N5 C16 177.9(4) . .
C15 C16 N5 C19 88.2(5) . .
C15 C16 N5 C17 -91.0(5) . .
C23 C24 N6 C20 -1.5(7) . .
C23 C24 N6 Zn1 165.0(4) . .
C21 C20 N6 C24 3.8(7) . .
C19 C20 N6 C24 -174.7(4) . .
C21 C20 N6 Zn1 -164.6(4) . .
C19 C20 N6 Zn1 17.0(4) . .
O8 Zn1 N6 C24 73.7(4) . .
N2 Zn1 N6 C24 -67.9(4) . .
N4 Zn1 N6 C24 177.2(4) . .
N3 Zn1 N6 C24 -116.8(6) . .
O8 Zn1 N6 C20 -119.1(3) . .
N2 Zn1 N6 C20 99.4(3) . .
N4 Zn1 N6 C20 -15.5(3) . .
N3 Zn1 N6 C20 50.5(7) . .
O2 C25 O1 Zn2 -39.2(17) . 2_667
O2' C25 O1 Zn2 23.3(14) . 2_667
C28 C25 O1 Zn2 179.3(4) . 2_667
O1 C25 O2' O2 -111.0(12) . .
C28 C25 O2' O2 93.3(12) . .
O1 C25 O2 O2' 104.4(14) . .
C28 C25 O2 O2' -111.6(10) . .
O4 C26 O3 Zn2 -13.8(11) . 1_465
C29 C26 O3 Zn2 179.8(9) . 1_465
O3 C26 O4 Zn2 17.7(14) . 1_465
C29 C26 O4 Zn2 -176.3(9) . 1_465
O6 C38 O5 Zn2 18.8(7) . .
C37 C38 O5 Zn2 168.5(6) . .
O6' C38 O5 Zn2 -44.5(9) . .
O1 Zn2 O5 C38 -135.3(5) 2_667 .
O4 Zn2 O5 C38 90.8(7) 1_645 .
O6 Zn2 O5 C38 -13.4(6) . .
O1W Zn2 O5 C38 -29.3(6) . .
O3 Zn2 O5 C38 128.8(5) 1_645 .
C26 Zn2 O5 C38 106.1(6) 1_645 .
O5 C38 O6 O6' -117.9(8) . .
C37 C38 O6 O6' 91.7(10) . .
Zn2 C38 O6 O6' -96.7(7) . .
O5 C38 O6 Zn2 -21.2(8) . .
C37 C38 O6 Zn2 -171.6(7) . .
O6' C38 O6 Zn2 96.7(7) . .
O1 Zn2 O6 C38 90.3(7) 2_667 .
O4 Zn2 O6 C38 -96.2(8) 1_645 .
O1W Zn2 O6 C38 -179.2(8) . .
O5 Zn2 O6 C38 13.2(6) . .
O3 Zn2 O6 C38 -37.2(9) 1_645 .
C26 Zn2 O6 C38 -70.8(8) 1_645 .
O1 Zn2 O6 O6' 165.0(5) 2_667 .
O4 Zn2 O6 O6' -21.5(7) 1_645 .
O1W Zn2 O6 O6' -104.5(7) . .
O5 Zn2 O6 O6' 87.9(6) . .
O3 Zn2 O6 O6' 37.6(7) 1_645 .
C38 Zn2 O6 O6' 74.8(8) . .
C26 Zn2 O6 O6' 4.0(7) 1_645 .
Zn2 O6 O6' C38 -100.4(6) . .
O5 C38 O6' O6 90.6(10) . .
C37 C38 O6' O6 -117.7(7) . .
Zn2 C38 O6' O6 52.0(6) . .
O7 C36 O8 Zn1 -2.9(6) . .
C35 C36 O8 Zn1 -177.1(3) . .
N2 Zn1 O8 C36 24.9(4) . .
N4 Zn1 O8 C36 -165.3(3) . .
N6 Zn1 O8 C36 -85.5(3) . .
N3 Zn1 O8 C36 97.4(3) . .
C31 C32 O9 C33 -136.4(5) . .
C27 C32 O9 C33 47.4(7) . .
C34 C33 O9 C32 -114.4(5) . .
C40 C33 O9 C32 69.3(6) . .
